data_4504265
loop_
_publ_author_name
'Cheney, Miranda L.'
'McManus, Gregory J.'
'Perman, Jason A.'
'Wang, Zhenqiang'
'Zaworotko, Michael J.'

_publ_section_title
;
 The Role of Cocrystals in Solid-State Synthesis:&#x00A0;
 Cocrystal-Controlled Solid-State Synthesis of Imides
;
_journal_issue 4
_journal_name_full 'Crystal Growth &amp; Design'
_journal_page_first 616
_journal_paper_doi 10.1021/cg0701729
_journal_volume 7
_journal_year 2007
_chemical_formula_sum 'C32 H26 N2 O12'
_chemical_formula_weight 630.55
_chemical_name_systematic
; 
 ? 
;
_space_group_IT_number 2
_symmetry_cell_setting triclinic
_symmetry_space_group_name_Hall '-P 1'
_symmetry_space_group_name_H-M 'P -1'
_atom_sites_solution_hydrogens geom
_atom_sites_solution_primary direct
_atom_sites_solution_secondary difmap
_audit_creation_method SHELXL-97
_cell_angle_alpha 83.081(7)
_cell_angle_beta 81.603(7)
_cell_angle_gamma 76.866(8)
_cell_formula_units_Z 1
_cell_length_a 7.006(2)
_cell_length_b 9.990(3)
_cell_length_c 10.190(4)
_cell_measurement_temperature 100(2)
_cell_volume 684.3(4)
_computing_cell_refinement 'Bruker SMART'
_computing_data_collection 'Bruker SMART'
_computing_data_reduction 'Bruker SAINT'
_computing_molecular_graphics 'Bruker SHELXTL'
_computing_publication_material 'Bruker SHELXTL'
_computing_structure_refinement 'SHELXL-97 (Sheldrick, 1997)'
_computing_structure_solution 'SHELXS-97 (Sheldrick, 1990)'
_diffrn_ambient_temperature 100(2)
_diffrn_measured_fraction_theta_full 0.908
_diffrn_measured_fraction_theta_max 0.908
_diffrn_measurement_device_type 'CCD area detector'
_diffrn_measurement_method 'phi and omega scans'
_diffrn_radiation_monochromator graphite
_diffrn_radiation_source 'fine-focus sealed tube'
_diffrn_radiation_type MoK\a
_diffrn_radiation_wavelength 0.71073
_diffrn_reflns_av_R_equivalents 0.0207
_diffrn_reflns_av_sigmaI/netI 0.0706
_diffrn_reflns_limit_h_max 4
_diffrn_reflns_limit_h_min -8
_diffrn_reflns_limit_k_max 11
_diffrn_reflns_limit_k_min -6
_diffrn_reflns_limit_l_max 12
_diffrn_reflns_limit_l_min -11
_diffrn_reflns_number 2810
_diffrn_reflns_theta_full 25.02
_diffrn_reflns_theta_max 25.02
_diffrn_reflns_theta_min 2.03
_exptl_absorpt_coefficient_mu 0.119
_exptl_absorpt_correction_T_max 1.000
_exptl_absorpt_correction_T_min 0.088
_exptl_absorpt_correction_type SADABS
_exptl_crystal_colour dark
_exptl_crystal_density_diffrn 1.530
_exptl_crystal_density_meas 0
_exptl_crystal_density_method 'not measured'
_exptl_crystal_description plate
_exptl_crystal_F_000 328
_exptl_crystal_size_max 0.30
_exptl_crystal_size_mid 0.09
_exptl_crystal_size_min 0.07
_refine_diff_density_max 0.396
_refine_diff_density_min -0.323
_refine_diff_density_rms 0.076
_refine_ls_extinction_method none
_refine_ls_goodness_of_fit_ref 1.047
_refine_ls_hydrogen_treatment mixed
_refine_ls_matrix_type full
_refine_ls_number_parameters 209
_refine_ls_number_reflns 2188
_refine_ls_number_restraints 0
_refine_ls_restrained_S_all 1.047
_refine_ls_R_factor_all 0.0959
_refine_ls_R_factor_gt 0.0677
_refine_ls_shift/su_max 0.000
_refine_ls_shift/su_mean 0.000
_refine_ls_structure_factor_coef Fsqd
_refine_ls_weighting_details 'calc w=1/[\s^2^(Fo^2^)+(0.0779P)^2^+0.1961P] where P=(Fo^2^+2Fc^2^)/3'
_refine_ls_weighting_scheme calc
_refine_ls_wR_factor_gt 0.1546
_refine_ls_wR_factor_ref 0.1744
_reflns_number_gt 1549
_reflns_number_total 2188
_reflns_threshold_expression >2sigma(I)
_cod_data_source_file cg0701729si20070219_052901.cif
_cod_data_source_block mc4521
_cod_depositor_comments
;
The following automatic conversions were performed:

'_symmetry_cell_setting' value 'Triclinic' changed to 'triclinic'
according to /home/saulius/struct/CIF-dictionaries/cif_core.dic
dictionary named 'cif_core.dic' version 2.4.1 from 2010-06-29.

Automatic conversion script
Id: cif_fix_values 1715 2011-07-08 13:25:40Z adriana 
;
_cod_original_cell_volume 684.2(4)
_cod_original_sg_symbol_H-M P-1
_cod_database_code 4504265

loop_
_symmetry_equiv_pos_as_xyz
'x, y, z'
'-x, -y, -z'

loop_
_atom_site_label
_atom_site_type_symbol
_atom_site_fract_x
_atom_site_fract_y
_atom_site_fract_z
_atom_site_U_iso_or_equiv
_atom_site_adp_type
_atom_site_occupancy
_atom_site_symmetry_multiplicity
_atom_site_calc_flag
_atom_site_refinement_flags
N11 N 0.2798(4) -0.0324(3) 0.8309(3) 0.0215(8) Uani 1 1 d .
H11A H 0.3520 -0.0992 0.7848 0.026 Uiso 1 1 calc R
H11B H 0.2365 -0.0504 0.9153 0.026 Uiso 1 1 calc R
O11 O 0.3943(4) 0.1956(2) 0.3592(2) 0.0213(6) Uani 1 1 d .
O12 O 0.3192(4) 0.4199(2) 0.3910(2) 0.0252(7) Uani 1 1 d .
H12 H 0.3664 0.4275 0.3104 0.038 Uiso 1 1 calc R
C11 C 0.2528(5) 0.2635(3) 0.5747(3) 0.0158(8) Uani 1 1 d .
C12 C 0.1321(5) 0.3693(3) 0.6451(4) 0.0175(8) Uani 1 1 d .
H12 H 0.0992 0.4603 0.6032 0.021 Uiso 1 1 calc R
C13 C 0.0605(5) 0.3394(4) 0.7779(3) 0.0187(8) Uani 1 1 d .
H13 H -0.0244 0.4104 0.8259 0.022 Uiso 1 1 calc R
C14 C 0.1109(5) 0.2087(3) 0.8404(4) 0.0191(8) Uani 1 1 d .
H14 H 0.0622 0.1905 0.9313 0.023 Uiso 1 1 calc R
C15 C 0.2341(5) 0.1020(4) 0.7704(3) 0.0175(8) Uani 1 1 d .
C16 C 0.3024(5) 0.1309(3) 0.6370(3) 0.0149(8) Uani 1 1 d .
H16 H 0.3836 0.0593 0.5881 0.018 Uiso 1 1 calc R
C17 C 0.3297(5) 0.2874(3) 0.4321(3) 0.0171(8) Uani 1 1 d .
O21 O 1.1591(3) 0.0927(2) 0.1659(2) 0.0198(6) Uani 1 1 d .
O22 O 0.9791(4) 0.3044(2) 0.1780(2) 0.0251(7) Uani 1 1 d .
O23 O 1.3354(4) -0.1165(2) 0.1401(2) 0.0218(6) Uani 1 1 d .
C21 C 0.8231(5) 0.2456(3) 0.4512(3) 0.0164(8) Uani 1 1 d .
H21 H 0.7729 0.3358 0.4123 0.020 Uiso 1 1 calc R
C22 C 0.9537(5) 0.1524(4) 0.3751(3) 0.0169(8) Uani 1 1 d .
C23 C 1.0313(5) 0.0187(3) 0.4324(3) 0.0136(8) Uani 1 1 d .
C24 C 1.1659(5) -0.0797(3) 0.3574(3) 0.0159(8) Uani 1 1 d .
C25 C 1.2368(5) -0.2095(4) 0.4152(3) 0.0175(8) Uani 1 1 d .
H25 H 1.3273 -0.2752 0.3639 0.021 Uiso 1 1 calc R
C26 C 1.0239(5) 0.1934(4) 0.2363(3) 0.0184(8) Uani 1 1 d .
C27 C 1.2292(5) -0.0422(4) 0.2162(4) 0.0174(8) Uani 1 1 d .
O31 O 0.4432(4) 0.4649(2) 0.1352(2) 0.0246(7) Uani 1 1 d .
C31 C 0.4733(6) 0.3657(4) 0.0385(4) 0.0223(9) Uani 1 1 d .
H31A H 0.3853 0.3000 0.0671 0.027 Uiso 1 1 calc R
H31B H 0.6116 0.3127 0.0318 0.027 Uiso 1 1 calc R
C32 C 0.5705(6) 0.5607(4) 0.0948(4) 0.0225(9) Uani 1 1 d .
H32A H 0.7102 0.5106 0.0889 0.027 Uiso 1 1 calc R
H32B H 0.5489 0.6286 0.1616 0.027 Uiso 1 1 calc R

loop_
_atom_site_aniso_label
_atom_site_aniso_U_11
_atom_site_aniso_U_22
_atom_site_aniso_U_33
_atom_site_aniso_U_23
_atom_site_aniso_U_13
_atom_site_aniso_U_12
N11 0.0280(18) 0.0183(16) 0.0163(17) 0.0017(13) -0.0010(13) -0.0040(14)
O11 0.0270(15) 0.0200(14) 0.0151(14) -0.0010(11) 0.0017(11) -0.0044(11)
O12 0.0368(17) 0.0174(14) 0.0178(15) 0.0044(10) 0.0023(12) -0.0054(12)
C11 0.0171(19) 0.0199(19) 0.0147(19) -0.0030(15) -0.0065(14) -0.0089(15)
C12 0.020(2) 0.0138(18) 0.020(2) -0.0009(14) -0.0037(15) -0.0058(15)
C13 0.021(2) 0.023(2) 0.0118(19) -0.0067(15) 0.0007(15) -0.0028(16)
C14 0.022(2) 0.025(2) 0.0146(19) -0.0022(15) -0.0040(15) -0.0106(17)
C15 0.0161(19) 0.023(2) 0.0169(19) 0.0011(15) -0.0052(15) -0.0115(16)
C16 0.0132(18) 0.0197(19) 0.0143(19) -0.0036(14) -0.0029(14) -0.0066(15)
C17 0.018(2) 0.019(2) 0.0146(19) 0.0012(15) -0.0036(15) -0.0058(16)
O21 0.0258(15) 0.0216(14) 0.0113(13) -0.0007(10) -0.0008(11) -0.0045(11)
O22 0.0320(16) 0.0178(14) 0.0220(15) 0.0063(11) -0.0030(12) -0.0023(12)
O23 0.0251(15) 0.0231(14) 0.0166(14) -0.0049(11) 0.0015(11) -0.0047(11)
C21 0.022(2) 0.0119(18) 0.0156(19) 0.0000(14) -0.0040(15) -0.0032(15)
C22 0.0181(19) 0.023(2) 0.0139(19) -0.0007(15) -0.0043(15) -0.0118(16)
C23 0.0174(19) 0.0150(18) 0.0125(18) -0.0033(14) -0.0055(14) -0.0082(15)
C24 0.0171(19) 0.0186(19) 0.0160(19) -0.0028(15) -0.0033(15) -0.0106(16)
C25 0.0153(19) 0.0196(19) 0.020(2) -0.0056(15) -0.0029(15) -0.0054(16)
C26 0.018(2) 0.025(2) 0.015(2) -0.0046(16) -0.0028(15) -0.0072(16)
C27 0.0169(19) 0.0189(19) 0.018(2) -0.0029(15) -0.0056(15) -0.0051(16)
O31 0.0364(17) 0.0215(14) 0.0158(14) -0.0006(11) 0.0044(11) -0.0113(12)
C31 0.033(2) 0.0167(19) 0.018(2) 0.0005(15) 0.0002(16) -0.0092(17)
C32 0.025(2) 0.023(2) 0.020(2) -0.0012(16) -0.0022(16) -0.0065(17)

loop_
_atom_type_symbol
_atom_type_description
_atom_type_scat_dispersion_real
_atom_type_scat_dispersion_imag
_atom_type_scat_source
C C 0.0033 0.0016 'International Tables Vol C Tables 4.2.6.8 and 6.1.1.4'
H H 0.0000 0.0000 'International Tables Vol C Tables 4.2.6.8 and 6.1.1.4'
N N 0.0061 0.0033 'International Tables Vol C Tables 4.2.6.8 and 6.1.1.4'
O O 0.0106 0.0060 'International Tables Vol C Tables 4.2.6.8 and 6.1.1.4'

loop_
_geom_angle_atom_site_label_1
_geom_angle_atom_site_label_2
_geom_angle_atom_site_label_3
_geom_angle
_geom_angle_site_symmetry_3
C16 C11 C12 120.3(3) .
C16 C11 C17 118.0(3) .
C12 C11 C17 121.7(3) .
C13 C12 C11 119.0(3) .
C14 C13 C12 120.9(3) .
C13 C14 C15 120.3(3) .
C16 C15 N11 120.2(3) .
C16 C15 C14 118.8(3) .
N11 C15 C14 120.9(3) .
C11 C16 C15 120.6(3) .
O11 C17 O12 122.9(3) .
O11 C17 C11 123.7(3) .
O12 C17 C11 113.4(3) .
C27 O21 C26 125.3(3) .
C22 C21 C25 120.8(3) 2_756
C21 C22 C23 120.1(3) .
C21 C22 C26 120.4(3) .
C23 C22 C26 119.4(3) .
C24 C23 C22 121.7(3) .
C24 C23 C23 119.1(4) 2_756
C22 C23 C23 119.2(4) 2_756
C25 C24 C23 120.4(3) .
C25 C24 C27 120.2(3) .
C23 C24 C27 119.4(3) .
C24 C25 C21 120.4(3) 2_756
O22 C26 O21 116.7(3) .
O22 C26 C22 126.4(3) .
O21 C26 C22 117.0(3) .
O23 C27 O21 116.4(3) .
O23 C27 C24 126.4(3) .
O21 C27 C24 117.2(3) .
C32 O31 C31 110.2(3) .
O31 C31 C32 109.6(3) 2_665
O31 C32 C31 109.5(3) 2_665

loop_
_geom_bond_atom_site_label_1
_geom_bond_atom_site_label_2
_geom_bond_distance
_geom_bond_site_symmetry_2
N11 C15 1.396(4) .
O11 C17 1.215(4) .
O12 C17 1.328(4) .
C11 C16 1.389(4) .
C11 C12 1.395(5) .
C11 C17 1.486(5) .
C12 C13 1.394(5) .
C13 C14 1.375(5) .
C14 C15 1.406(5) .
C15 C16 1.392(5) .
O21 C27 1.388(4) .
O21 C26 1.402(4) .
O22 C26 1.192(4) .
O23 C27 1.194(4) .
C21 C22 1.373(5) .
C21 C25 1.394(5) 2_756
C22 C23 1.412(5) .
C22 C26 1.470(5) .
C23 C24 1.411(5) .
C23 C23 1.416(6) 2_756
C24 C25 1.373(5) .
C24 C27 1.472(5) .
C25 C21 1.394(5) 2_756
O31 C32 1.437(4) .
O31 C31 1.441(4) .
C31 C32 1.503(5) 2_665
C32 C31 1.503(5) 2_665

loop_
_geom_hbond_atom_site_label_D
_geom_hbond_atom_site_label_H
_geom_hbond_atom_site_label_A
_geom_hbond_distance_DH
_geom_hbond_distance_HA
_geom_hbond_distance_DA
_geom_hbond_angle_DHA
_geom_hbond_site_symmetry_A
N11 H11A O11 0.88 2.24 3.066(4) 155.2 2_656
N11 H11B O23 0.88 2.46 3.217(4) 144.4 1_456
O12 H12 O31 0.84 1.81 2.643(3) 172.3 .

loop_
_geom_torsion_atom_site_label_1
_geom_torsion_atom_site_label_2
_geom_torsion_atom_site_label_3
_geom_torsion_atom_site_label_4
_geom_torsion
_geom_torsion_site_symmetry_1
_geom_torsion_site_symmetry_4
C16 C11 C12 C13 -0.8(5) . .
C17 C11 C12 C13 178.4(3) . .
C11 C12 C13 C14 1.5(5) . .
C12 C13 C14 C15 -0.9(5) . .
C13 C14 C15 C16 -0.5(5) . .
C13 C14 C15 N11 -177.3(3) . .
C12 C11 C16 C15 -0.6(5) . .
C17 C11 C16 C15 -179.7(3) . .
N11 C15 C16 C11 178.1(3) . .
C14 C15 C16 C11 1.2(5) . .
C16 C11 C17 O11 17.1(5) . .
C12 C11 C17 O11 -162.0(3) . .
C16 C11 C17 O12 -163.5(3) . .
C12 C11 C17 O12 17.3(5) . .
C25 C21 C22 C23 -0.9(5) 2_756 .
C25 C21 C22 C26 -176.9(3) 2_756 .
C21 C22 C23 C24 -180.0(3) . .
C26 C22 C23 C24 -4.0(5) . .
C21 C22 C23 C23 1.7(6) . 2_756
C26 C22 C23 C23 177.7(4) . 2_756
C22 C23 C24 C25 -179.1(3) . .
C23 C23 C24 C25 -0.8(6) 2_756 .
C22 C23 C24 C27 0.7(5) . .
C23 C23 C24 C27 179.0(4) 2_756 .
C23 C24 C25 C21 -0.1(5) . 2_756
C27 C24 C25 C21 -179.9(3) . 2_756
C27 O21 C26 O22 180.0(3) . .
C27 O21 C26 C22 0.9(5) . .
C21 C22 C26 O22 0.2(6) . .
C23 C22 C26 O22 -175.8(3) . .
C21 C22 C26 O21 179.2(3) . .
C23 C22 C26 O21 3.2(5) . .
C26 O21 C27 O23 175.9(3) . .
C26 O21 C27 C24 -4.1(5) . .
C25 C24 C27 O23 3.0(6) . .
C23 C24 C27 O23 -176.8(3) . .
C25 C24 C27 O21 -177.0(3) . .
C23 C24 C27 O21 3.2(5) . .
C32 O31 C31 C32 -59.5(4) . 2_665
C31 O31 C32 C31 59.4(4) . 2_665
